data_1516419
loop_
_publ_author_name
'Ie, Yutaka'
'Nitani, Masashi'
'Uemura, Takafumi'
'Tominari, Yukihiro'
'Takeya, Jun'
'Honsho, Yoshihito'
'Saeki, Akinori'
'Seki, Shu'
'Aso, Yoshio'

_publ_section_title
;
 Comprehensive Evaluation of Electron Mobility for a
 Trifluoroacetyl-Terminated Electronegative Conjugated Oligomer
;
_journal_issue 39
_journal_name_full 'The Journal of Physical Chemistry C'
_journal_page_first 17189
_journal_paper_doi 10.1021/jp9077322
_journal_volume 113
_journal_year 2009
_chemical_formula_moiety 'C24 H12 F6 O2 S2 '
_chemical_formula_sum 'C24 H12 F6 O2 S2'
_chemical_formula_weight 510.47
_space_group_IT_number 64
_symmetry_cell_setting orthorhombic
_symmetry_Int_Tables_number 64
_symmetry_space_group_name_Hall '-C 2ac 2'
_symmetry_space_group_name_H-M 'C m c a'
_cell_angle_alpha 90.0000
_cell_angle_beta 90.0000
_cell_angle_gamma 90.0000
_cell_formula_units_Z 4
_cell_length_a 6.844(6)
_cell_length_b 22.211(19)
_cell_length_c 13.877(10)
_cell_measurement_reflns_used 2719
_cell_measurement_temperature 293.1
_cell_measurement_theta_max 27.5
_cell_measurement_theta_min 3.1
_cell_volume 2109(3)
_computing_cell_refinement CrystalClear
_computing_data_collection CrystalClear
_computing_data_reduction CrystalStructure
_computing_publication_material 'CrystalStructure 3.8'
_computing_structure_refinement CRYSTALS
_computing_structure_solution SIR97
_diffrn_detector_area_resol_mean 14.63
_diffrn_measured_fraction_theta_full 0.995
_diffrn_measured_fraction_theta_max 0.995
_diffrn_measurement_device_type 'Rigaku Mercury'
_diffrn_measurement_method \w
_diffrn_radiation_type 'Mo K\a'
_diffrn_radiation_wavelength 0.71075
_diffrn_reflns_av_R_equivalents 0.054
_diffrn_reflns_limit_h_max 8
_diffrn_reflns_limit_h_min -5
_diffrn_reflns_limit_k_max 28
_diffrn_reflns_limit_k_min -28
_diffrn_reflns_limit_l_max 14
_diffrn_reflns_limit_l_min -18
_diffrn_reflns_number 8065
_diffrn_reflns_theta_full 27.48
_diffrn_reflns_theta_max 27.48
_exptl_absorpt_coefficient_mu 0.326
_exptl_absorpt_correction_T_max 0.997
_exptl_absorpt_correction_T_min 0.930
_exptl_absorpt_correction_type numerical
_exptl_absorpt_process_details
;
    Higashi, T. (1999). Program for Absorption Correction.
    Rigaku Corporation, Tokyo, Japan.
;
_exptl_crystal_colour orange
_exptl_crystal_density_diffrn 1.607
_exptl_crystal_density_method 'not measured'
_exptl_crystal_description platelet
_exptl_crystal_F_000 1032.00
_exptl_crystal_size_max 0.56
_exptl_crystal_size_mid 0.19
_exptl_crystal_size_min 0.01
_refine_diff_density_max 1.93
_refine_diff_density_min -1.56
_refine_ls_extinction_method none
_refine_ls_goodness_of_fit_ref 1.310
_refine_ls_hydrogen_treatment noref
_refine_ls_number_parameters 100
_refine_ls_number_reflns 4558
_refine_ls_R_factor_gt 0.0405
_refine_ls_shift/su_max 0.0000
_refine_ls_structure_factor_coef Fsqd
_refine_ls_weighting_details 'w = 1/\s^2^(Fo^2^)'
_refine_ls_weighting_scheme sigma
_refine_ls_wR_factor_ref 0.0754
_reflns_number_gt 1304
_reflns_number_total 1304
_reflns_threshold_expression F^2^>2.0\s(F^2^)
_cod_data_source_file jp9077322_si_001.cif
_cod_data_source_block '___090120-2TFAc-sub2'
_cod_original_sg_symbol_Hall '-C 2bc 2'
_cod_original_formula_sum 'C24 H12 F6 O2 S2 '
_cod_database_code 1516419

loop_
_symmetry_equiv_pos_site_id
_symmetry_equiv_pos_as_xyz
1 +X,+Y,+Z
2 -X,+Y,+Z
3 +X,1/2-Y,1/2+Z
4 -X,1/2-Y,1/2+Z
5 -X,-Y,-Z
6 +X,-Y,-Z
7 -X,1/2+Y,1/2-Z
8 +X,1/2+Y,1/2-Z
9 1/2+X,1/2+Y,+Z
10 1/2-X,1/2+Y,+Z
11 1/2+X,-Y,1/2+Z
12 1/2-X,-Y,1/2+Z
13 1/2-X,1/2-Y,-Z
14 1/2+X,1/2-Y,-Z
15 1/2-X,+Y,1/2-Z
16 1/2+X,+Y,1/2-Z

loop_
_atom_site_label
_atom_site_type_symbol
_atom_site_fract_x
_atom_site_fract_y
_atom_site_fract_z
_atom_site_U_iso_or_equiv
_atom_site_adp_type
_atom_site_occupancy
_atom_site_symmetry_multiplicity
_atom_site_calc_flag
_atom_site_refinement_flags
S(1) S 1.0000 0.0122 0.8435 0.024 Uani 1.00 2 d R
F(1) F 0.84358(12) 0.10006(4) 0.34392(5) 0.0431(2) Uani 1.00 1 d .
F(2) F 1.0000 0.1662 0.2614 0.042 Uani 1.00 2 d R
O(1) O 1.0000 0.2314 0.4133 0.069 Uani 1.00 2 d R
C(1) C 1.0000 0.08540(9) 0.98498(10) 0.0224(6) Uani 1.00 2 d S
C(2) C 1.0000 0.1106 0.7190 0.020 Uani 1.00 2 d R
C(3) C 1.0000 0.19310(8) 0.60611(12) 0.0255(6) Uani 1.00 2 d S
C(6) C 1.0000 0.07018(8) 0.64110(12) 0.0207(5) Uani 1.00 2 d S
C(7) C 1.0000 0.1525 0.5287 0.021 Uani 1.00 2 d R
C(9) C 1.0000 0.09132(9) 0.54708(11) 0.0224(6) Uani 1.00 2 d S
C(10) C 1.0000 0.12193(8) 0.90184(11) 0.0230(6) Uani 1.00 2 d S
C(11) C 1.0000 0.1359 0.3442 0.028 Uani 1.00 2 d R
C(12) C 1.0000 0.0880 0.8181 0.020 Uani 1.00 2 d R
C(13) C 1.0000 0.0251 0.9667 0.021 Uani 1.00 2 d R
C(14) C 1.0000 0.1787 0.4310 0.029 Uani 1.00 2 d R
C(15) C 1.0000 0.17241(9) 0.69969(11) 0.0252(6) Uani 1.00 2 d S
H(1) H 1.0000 0.1016 1.0485 0.028 Uiso 1.00 2 c R
H(2) H 1.0000 0.2353 0.5939 0.031 Uiso 1.00 2 c R
H(3) H 1.0000 0.0281 0.6531 0.025 Uiso 1.00 2 c R
H(4) H 1.0000 0.0635 0.4950 0.027 Uiso 1.00 2 c R
H(5) H 1.0000 0.1647 0.9029 0.028 Uiso 1.00 2 c R
H(6) H 1.0000 0.2003 0.7517 0.030 Uiso 1.00 2 c R

loop_
_atom_site_aniso_label
_atom_site_aniso_U_11
_atom_site_aniso_U_22
_atom_site_aniso_U_33
_atom_site_aniso_U_12
_atom_site_aniso_U_13
_atom_site_aniso_U_23
S(1) 0.0339(3) 0.0210(3) 0.0163(2) 0.0000 0.0000 0.0010(2)
F(1) 0.0496(6) 0.0526(6) 0.0271(4) -0.0175(4) -0.0070(4) 0.0036(4)
F(2) 0.0635(10) 0.0450(9) 0.0174(5) 0.0000 0.0000 0.0116(5)
O(1) 0.1512(19) 0.0297(11) 0.0268(8) 0.0000 0.0000 0.0087(7)
C(1) 0.0245(13) 0.0278(15) 0.0149(9) 0.0000 0.0000 -0.0018(8)
C(2) 0.0188(12) 0.0254(13) 0.0154(9) 0.0000 0.0000 0.0008(8)
C(3) 0.0377(14) 0.0112(12) 0.0276(10) 0.0000 0.0000 0.0053(8)
C(6) 0.0240(12) 0.0140(12) 0.0241(10) 0.0000 0.0000 0.0032(8)
C(7) 0.0276(13) 0.0175(13) 0.0166(9) 0.0000 0.0000 0.0009(8)
C(9) 0.0237(13) 0.0258(14) 0.0178(9) 0.0000 0.0000 -0.0018(8)
C(10) 0.0294(13) 0.0197(13) 0.0199(10) 0.0000 0.0000 0.0030(8)
C(11) 0.0357(15) 0.0270(14) 0.0216(10) 0.0000 0.0000 0.0069(10)
C(12) 0.0208(13) 0.0188(13) 0.0214(10) 0.0000 0.0000 0.0031(7)
C(13) 0.0205(12) 0.0270(15) 0.0145(9) 0.0000 0.0000 0.0005(7)
C(14) 0.0448(16) 0.0194(14) 0.0238(11) 0.0000 0.0000 0.0060(9)
C(15) 0.0321(14) 0.0245(14) 0.0191(9) 0.0000 0.0000 -0.0014(9)

loop_
_atom_type_symbol
_atom_type_description
_atom_type_scat_dispersion_real
_atom_type_scat_dispersion_imag
_atom_type_scat_source
C C 0.003 0.002
;
International Tables for Crystallography
(1992, Vol. C, Tables 4.2.6.8 and 6.1.1.4)
;
H H 0.000 0.000
;
International Tables for Crystallography
(1992, Vol. C, Table 6.1.1.4)
;
F F 0.017 0.010
;
International Tables for Crystallography
(1992, Vol. C, Tables 4.2.6.8 and 6.1.1.4)
;
O O 0.011 0.006
;
International Tables for Crystallography
(1992, Vol. C, Tables 4.2.6.8 and 6.1.1.4)
;
S S 0.125 0.123
;
International Tables for Crystallography
(1992, Vol. C, Tables 4.2.6.8 and 6.1.1.4)
;

loop_
_geom_angle_atom_site_label_1
_geom_angle_atom_site_label_2
_geom_angle_atom_site_label_3
_geom_angle
_geom_angle_publ_flag
_geom_angle_site_symmetry_1
_geom_angle_site_symmetry_3
F(1) C(11) F(1) 106.72(14) yes . 2_755
F(1) C(11) F(2) 107.40(10) yes 2_755 .
F(1) C(11) C(14) 111.81(9) yes 2_755 .
S(1) C(13) C(13) 120.11(14) yes . 5_757
C(1) C(13) C(13) 129.66(14) yes . 5_757
C(10) C(1) H(1) 122.7 no . .
C(13) C(1) H(1) 122.9 no . .
C(7) C(3) H(2) 119.8 no . .
C(15) C(3) H(2) 119.7 no . .
C(2) C(6) H(3) 119.6 no . .
C(9) C(6) H(3) 119.9 no . .
C(6) C(9) H(4) 119.7 no . .
C(7) C(9) H(4) 119.9 no . .
C(1) C(10) H(5) 124.2 no . .
C(12) C(10) H(5) 123.9 no . .
C(2) C(15) H(6) 119.6 no . .
C(3) C(15) H(6) 119.9 no . .

loop_
_geom_bond_atom_site_label_1
_geom_bond_atom_site_label_2
_geom_bond_distance
_geom_bond_publ_flag
C(1) C(10) 1.410(2) yes
C(3) C(15) 1.378(2) yes
C(6) C(9) 1.387(2) yes
C(1) H(1) 0.952 no
C(3) H(2) 0.952 no
C(6) H(3) 0.949 no
C(9) H(4) 0.951 no
C(10) H(5) 0.950 no
C(15) H(6) 0.951 no

loop_
_geom_contact_atom_site_label_1
_geom_contact_atom_site_label_2
_geom_contact_distance
_geom_contact_site_symmetry_2
S(1) H(3) 3.441 15_656
S(1) H(3) 3.441 15_756
F(1) H(1) 2.786 15_656
F(1) H(3) 3.041 5_756
F(2) H(1) 3.284 1_554
F(2) H(2) 3.192 3_554
F(2) H(6) 2.969 3_554
O(1) H(2) 3.502 13_656
O(1) H(2) 3.502 13_756
O(1) H(5) 2.312 3_554
O(1) H(6) 2.707 3_554
C(1) H(4) 3.468 15_656
C(1) H(4) 3.468 15_756
C(3) H(5) 3.482 15_656
C(3) H(5) 3.482 15_756
C(6) H(4) 3.519 5_756
C(7) H(5) 3.562 15_656
C(7) H(5) 3.562 15_756
C(9) H(4) 3.488 5_756
C(13) H(4) 3.566 15_656
C(13) H(4) 3.566 15_756
C(14) H(5) 3.500 3_554
C(15) H(6) 3.542 15_656
C(15) H(6) 3.542 15_756
H(1) F(1) 2.786 15_656
H(1) F(1) 2.786 16_556
H(1) F(2) 3.284 1_556
H(1) H(4) 3.576 15_656
H(1) H(4) 3.576 15_756
H(2) F(2) 3.192 3_555
H(2) O(1) 3.502 13_656
H(2) O(1) 3.502 13_756
H(2) H(5) 3.458 3_554
H(3) S(1) 3.441 15_656
H(3) S(1) 3.441 15_756
H(3) F(1) 3.041 5_756
H(3) F(1) 3.041 6_556
H(3) H(4) 2.892 5_756
H(4) C(1) 3.468 15_656
H(4) C(1) 3.468 15_756
H(4) C(6) 3.519 5_756
H(4) C(9) 3.488 5_756
H(4) C(13) 3.566 15_656
H(4) C(13) 3.566 15_756
H(4) H(1) 3.576 15_656
H(4) H(1) 3.576 15_756
H(4) H(3) 2.892 5_756
H(4) H(4) 2.824 5_756
H(5) O(1) 2.312 3_555
H(5) C(3) 3.482 15_656
H(5) C(3) 3.482 15_756
H(5) C(7) 3.562 15_656
H(5) C(7) 3.562 15_756
H(5) C(14) 3.500 3_555
H(5) H(2) 3.458 3_555
H(6) F(2) 2.969 3_555
H(6) O(1) 2.707 3_555
H(6) C(15) 3.542 15_656
H(6) C(15) 3.542 15_756
H(6) H(6) 3.422 15_656
H(6) H(6) 3.422 15_756

loop_
_geom_torsion_atom_site_label_1
_geom_torsion_atom_site_label_2
_geom_torsion_atom_site_label_3
_geom_torsion_atom_site_label_4
_geom_torsion
_geom_torsion_site_symmetry_1
F(1) C(11) C(14) O(1) -120.2 .
F(1) C(11) C(14) C(7) 59.8 .
F(1) C(11) C(14) O(1) 120.2 2_755
F(1) C(11) C(14) C(7) -59.8 2_755
